data_2209630
loop_
_publ_author_name
'Hong-Xing Wang'
'Ren-Qing Gao'
'Hong-Fei Wu'
'Feng-Ying Geng'
'Xiao-Li Yang'

_publ_section_title
;
 1,1'-Bis{\a-[(4-methylbenzyl)imino]benzyl}ferrocene
;
_journal_coeditor_code OM2027
_journal_issue 7
_journal_name_full 'Acta Crystallographica Section E'
_journal_page_first m1623
_journal_page_last m1624
_journal_paper_doi 10.1107/S1600536806023129
_journal_volume 62
_journal_year 2006
_chemical_formula_iupac '[Fe (C20 H18 N1)2]'
_chemical_formula_moiety 'C40 H36 Fe N2'
_chemical_formula_sum 'C40 H36 Fe N2'
_chemical_formula_weight 600.56
_chemical_melting_point 385
_chemical_name_systematic
;
1,1'-Bis{\a-[(4-methylbenzyl)imino]benzyl}ferrocene
;
_space_group_IT_number 14
_symmetry_cell_setting monoclinic
_symmetry_space_group_name_Hall '-P 2yn'
_symmetry_space_group_name_H-M 'P 1 21/n 1'
_atom_sites_solution_hydrogens geom
_atom_sites_solution_primary direct
_atom_sites_solution_secondary difmap
_audit_creation_method SHELXL-97
_cell_angle_alpha 90.00
_cell_angle_beta 91.947(8)
_cell_angle_gamma 90.00
_cell_formula_units_Z 4
_cell_length_a 10.827(5)
_cell_length_b 10.818(5)
_cell_length_c 27.055(12)
_cell_measurement_reflns_used 4881
_cell_measurement_temperature 293(2)
_cell_measurement_theta_max 24.76
_cell_measurement_theta_min 2.41
_cell_volume 3167(3)
_computing_cell_refinement 'SAINT (Bruker, 2003)'
_computing_data_collection 'SMART (Bruker, 2003)'
_computing_data_reduction SAINT
_computing_molecular_graphics 'SHELXTL (Bruker, 1998)'
_computing_publication_material SHELXTL
_computing_structure_refinement 'SHELXL97 (Sheldrick, 1997)'
_computing_structure_solution 'SHELXS97 (Sheldrick, 1997)'
_diffrn_ambient_temperature 293(2)
_diffrn_measured_fraction_theta_full 1.000
_diffrn_measured_fraction_theta_max 1.000
_diffrn_measurement_device_type 'Bruker SMART CCD area-detector'
_diffrn_measurement_method '\f and \w'
_diffrn_radiation_monochromator graphite
_diffrn_radiation_source 'fine-focus sealed tube'
_diffrn_radiation_type MoK\a
_diffrn_radiation_wavelength 0.71073
_diffrn_reflns_av_R_equivalents 0.0368
_diffrn_reflns_av_sigmaI/netI 0.0423
_diffrn_reflns_limit_h_max 12
_diffrn_reflns_limit_h_min -12
_diffrn_reflns_limit_k_max 12
_diffrn_reflns_limit_k_min -11
_diffrn_reflns_limit_l_max 32
_diffrn_reflns_limit_l_min -22
_diffrn_reflns_number 15923
_diffrn_reflns_theta_full 25.00
_diffrn_reflns_theta_max 25.00
_diffrn_reflns_theta_min 1.51
_exptl_absorpt_coefficient_mu 0.507
_exptl_absorpt_correction_T_max 1.000000
_exptl_absorpt_correction_T_min 0.781104
_exptl_absorpt_correction_type multi-scan
_exptl_absorpt_process_details '(SADABS; Sheldrick, 1996)'
_exptl_crystal_colour red
_exptl_crystal_density_diffrn 1.259
_exptl_crystal_density_method 'not measured'
_exptl_crystal_description block
_exptl_crystal_F_000 1264
_exptl_crystal_size_max 0.26
_exptl_crystal_size_mid 0.24
_exptl_crystal_size_min 0.20
_refine_diff_density_max 0.237
_refine_diff_density_min -0.280
_refine_ls_extinction_method none
_refine_ls_goodness_of_fit_ref 1.022
_refine_ls_hydrogen_treatment constr
_refine_ls_matrix_type full
_refine_ls_number_parameters 388
_refine_ls_number_reflns 5575
_refine_ls_number_restraints 0
_refine_ls_restrained_S_all 1.022
_refine_ls_R_factor_all 0.0651
_refine_ls_R_factor_gt 0.0382
_refine_ls_shift/su_max 0.001
_refine_ls_shift/su_mean 0.000
_refine_ls_structure_factor_coef Fsqd
_refine_ls_weighting_details 'calc w=1/[\s^2^(Fo^2^)+(0.0499P)^2^+0.6967P] where P=(Fo^2^+2Fc^2^)/3'
_refine_ls_weighting_scheme calc
_refine_ls_wR_factor_gt 0.0881
_refine_ls_wR_factor_ref 0.1035
_reflns_number_gt 3997
_reflns_number_total 5575
_reflns_threshold_expression I>2\s(I)
_cod_data_source_file om2027.cif
_cod_data_source_block I
_cod_depositor_comments
;
The following automatic conversions were performed:
'_symmetry_cell_setting' value 'Monoclinic' changed to 'monoclinic'
according to '/home/saulius/struct/CIF-dictionaries/cif_core.dic'
dictionary named 'cif_core.dic' version 2.4.1 from 2010-06-29.

Automatic conversion script
Id: cif_fix_enum 1527 2010-12-29 10:47:43Z saulius 

The following automatic conversions were performed:

'_symmetry_cell_setting' value 'Monoclinic' changed to 'monoclinic'
according to /home/saulius/struct/CIF-dictionaries/cif_core.dic
dictionary named 'cif_core.dic' version 2.4.1 from 2010-06-29.

Automatic conversion script
Id: cif_fix_values 1715 2011-07-08 13:25:40Z adriana 
;
_cod_original_sg_symbol_H-M 'P 21/n'
_cod_database_code 2209630
_cod_database_fobs_code 2209630

loop_
_symmetry_equiv_pos_as_xyz
'x, y, z'
'-x+1/2, y+1/2, -z+1/2'
'-x, -y, -z'
'x-1/2, -y-1/2, z-1/2'

loop_
_atom_site_type_symbol
_atom_site_label
_atom_site_fract_x
_atom_site_fract_y
_atom_site_fract_z
_atom_site_U_iso_or_equiv
_atom_site_adp_type
_atom_site_calc_flag
_atom_site_refinement_flags
_atom_site_occupancy
Fe Fe1 0.50448(3) 0.88413(3) 0.843010(12) 0.03899(13) Uani d . 1
N N1 0.23477(18) 0.73203(19) 0.77775(7) 0.0429(5) Uani d . 1
N N2 0.44083(19) 0.78498(18) 0.97959(7) 0.0445(5) Uani d . 1
C C1 0.4837(2) 0.8252(2) 0.77135(9) 0.0450(6) Uani d . 1
H H1A 0.4328 0.8648 0.7452 0.054 Uiso calc R 1
C C2 0.6092(2) 0.8505(3) 0.78281(10) 0.0559(7) Uani d . 1
H H2A 0.6601 0.9115 0.7661 0.067 Uiso calc R 1
C C3 0.6486(2) 0.7755(3) 0.82283(11) 0.0545(7) Uani d . 1
H H3A 0.7315 0.7746 0.8385 0.065 Uiso calc R 1
C C4 0.5478(2) 0.7015(2) 0.83640(9) 0.0430(6) Uani d . 1
H H4A 0.5487 0.6403 0.8631 0.052 Uiso calc R 1
C C5 0.4440(2) 0.7314(2) 0.80446(8) 0.0363(5) Uani d . 1
C C6 0.3175(2) 0.6804(2) 0.80578(8) 0.0342(5) Uani d . 1
C C7 0.2966(2) 0.5707(2) 0.83836(8) 0.0345(5) Uani d . 1
C C8 0.2955(2) 0.5783(2) 0.88966(9) 0.0435(6) Uani d . 1
H H8A 0.3113 0.6536 0.9052 0.052 Uiso calc R 1
C C9 0.2711(2) 0.4747(2) 0.91777(10) 0.0508(7) Uani d . 1
H H9A 0.2696 0.4811 0.9520 0.061 Uiso calc R 1
C C10 0.2490(2) 0.3621(2) 0.89521(10) 0.0505(7) Uani d . 1
H H10A 0.2326 0.2927 0.9142 0.061 Uiso calc R 1
C C11 0.2512(2) 0.3529(2) 0.84445(10) 0.0484(7) Uani d . 1
H H11A 0.2367 0.2769 0.8292 0.058 Uiso calc R 1
C C12 0.2750(2) 0.4559(2) 0.81604(9) 0.0417(6) Uani d . 1
H H12A 0.2765 0.4487 0.7818 0.050 Uiso calc R 1
C C13 0.1045(2) 0.6952(2) 0.78037(10) 0.0510(7) Uani d . 1
H H13A 0.0961 0.6289 0.8042 0.061 Uiso calc R 1
H H13B 0.0739 0.6661 0.7483 0.061 Uiso calc R 1
C C14 0.0325(2) 0.8066(2) 0.79592(10) 0.0445(6) Uani d . 1
C C15 0.0231(3) 0.8358(3) 0.84548(11) 0.0630(8) Uani d . 1
H H15A 0.0552 0.7821 0.8695 0.076 Uiso calc R 1
C C16 -0.0330(3) 0.9433(4) 0.85945(13) 0.0786(10) Uani d . 1
H H16A -0.0379 0.9616 0.8929 0.094 Uiso calc R 1
C C17 -0.0830(3) 1.0259(3) 0.82468(15) 0.0741(10) Uani d . 1
C C18 -0.0765(3) 0.9936(3) 0.77567(13) 0.0682(9) Uani d . 1
H H18A -0.1106 1.0459 0.7516 0.082 Uiso calc R 1
C C19 -0.0209(2) 0.8861(3) 0.76140(10) 0.0535(7) Uani d . 1
H H19A -0.0191 0.8664 0.7280 0.064 Uiso calc R 1
C C20 -0.1398(4) 1.1475(3) 0.83996(19) 0.1321(19) Uani d . 1
H H20A -0.1366 1.1539 0.8754 0.198 Uiso calc R 1
H H20B -0.2243 1.1509 0.8281 0.198 Uiso calc R 1
H H20C -0.0946 1.2147 0.8261 0.198 Uiso calc R 1
C C21 0.3722(2) 0.9322(2) 0.89124(9) 0.0442(6) Uani d . 1
H H21A 0.2995 0.8828 0.8989 0.053 Uiso calc R 1
C C22 0.3782(3) 1.0214(2) 0.85336(10) 0.0558(7) Uani d . 1
H H22A 0.3105 1.0446 0.8302 0.067 Uiso calc R 1
C C23 0.4992(3) 1.0712(3) 0.85439(10) 0.0630(9) Uani d . 1
H H23A 0.5298 1.1345 0.8320 0.076 Uiso calc R 1
C C24 0.5689(3) 1.0124(2) 0.89307(10) 0.0518(7) Uani d . 1
H H24A 0.6559 1.0283 0.9020 0.062 Uiso calc R 1
C C25 0.4907(2) 0.9257(2) 0.91647(9) 0.0395(6) Uani d . 1
C C26 0.5261(2) 0.8431(2) 0.95773(8) 0.0371(6) Uani d . 1
C C27 0.6616(2) 0.8351(2) 0.97168(8) 0.0369(5) Uani d . 1
C C28 0.7311(2) 0.7322(2) 0.96043(10) 0.0469(6) Uani d . 1
H H28A 0.6940 0.6660 0.9438 0.056 Uiso calc R 1
C C29 0.8551(2) 0.7269(3) 0.97371(11) 0.0577(7) Uani d . 1
H H29A 0.9013 0.6580 0.9653 0.069 Uiso calc R 1
C C30 0.9110(3) 0.8227(3) 0.99920(11) 0.0602(8) Uani d . 1
H H30A 0.9942 0.8182 1.0086 0.072 Uiso calc R 1
C C31 0.8429(3) 0.9251(3) 1.01062(11) 0.0585(8) Uani d . 1
H H31A 0.8803 0.9901 1.0280 0.070 Uiso calc R 1
C C32 0.7194(2) 0.9325(2) 0.99661(9) 0.0474(6) Uani d . 1
H H32A 0.6746 1.0031 1.0039 0.057 Uiso calc R 1
C C33 0.4772(2) 0.7053(3) 1.02147(11) 0.0597(8) Uani d . 1
H H33A 0.5349 0.7499 1.0431 0.072 Uiso calc R 1
H H33B 0.5196 0.6332 1.0091 0.072 Uiso calc R 1
C C34 0.3698(2) 0.6632(2) 1.05098(9) 0.0404(6) Uani d . 1
C C35 0.3920(2) 0.6195(2) 1.09865(9) 0.0454(6) Uani d . 1
H H35A 0.4719 0.6221 1.1124 0.054 Uiso calc R 1
C C36 0.2982(2) 0.5724(2) 1.12603(10) 0.0463(6) Uani d . 1
H H36A 0.3159 0.5441 1.1579 0.056 Uiso calc R 1
C C37 0.1783(2) 0.5661(2) 1.10718(10) 0.0473(6) Uani d . 1
C C38 0.1557(2) 0.6112(2) 1.05997(10) 0.0505(7) Uani d . 1
H H38A 0.0757 0.6086 1.0464 0.061 Uiso calc R 1
C C39 0.2492(2) 0.6603(2) 1.03220(10) 0.0473(6) Uani d . 1
H H39A 0.2309 0.6915 1.0008 0.057 Uiso calc R 1
C C40 0.0771(3) 0.5107(3) 1.13703(12) 0.0726(9) Uani d . 1
H H40A 0.0005 0.5136 1.1182 0.109 Uiso calc R 1
H H40B 0.0693 0.5569 1.1671 0.109 Uiso calc R 1
H H40C 0.0972 0.4264 1.1449 0.109 Uiso calc R 1

loop_
_atom_site_aniso_label
_atom_site_aniso_U_11
_atom_site_aniso_U_22
_atom_site_aniso_U_33
_atom_site_aniso_U_12
_atom_site_aniso_U_13
_atom_site_aniso_U_23
Fe1 0.0440(2) 0.0369(2) 0.0357(2) -0.00362(16) -0.00351(15) 0.00512(16)
N1 0.0409(12) 0.0473(12) 0.0402(12) -0.0019(10) -0.0017(10) 0.0070(10)
N2 0.0444(12) 0.0470(12) 0.0420(12) 0.0018(10) 0.0011(10) 0.0126(10)
C1 0.0464(15) 0.0557(16) 0.0330(13) -0.0051(13) 0.0041(11) 0.0026(12)
C2 0.0483(16) 0.0701(19) 0.0501(17) -0.0171(14) 0.0120(13) -0.0025(15)
C3 0.0364(15) 0.0672(19) 0.0598(18) 0.0014(13) -0.0019(13) -0.0063(15)
C4 0.0400(14) 0.0416(14) 0.0472(15) 0.0071(11) -0.0007(12) -0.0018(12)
C5 0.0396(14) 0.0374(13) 0.0318(13) 0.0014(11) 0.0018(10) -0.0031(11)
C6 0.0398(13) 0.0346(13) 0.0281(12) 0.0010(10) 0.0022(10) -0.0023(10)
C7 0.0344(13) 0.0342(12) 0.0349(13) 0.0019(10) -0.0011(10) -0.0002(10)
C8 0.0564(16) 0.0354(13) 0.0383(14) -0.0012(12) -0.0025(12) -0.0010(11)
C9 0.0617(17) 0.0517(17) 0.0391(15) 0.0048(13) 0.0024(13) 0.0097(13)
C10 0.0498(16) 0.0433(16) 0.0583(18) -0.0002(12) 0.0000(14) 0.0151(13)
C11 0.0506(16) 0.0297(14) 0.0646(19) -0.0006(11) -0.0036(14) -0.0022(13)
C12 0.0443(14) 0.0398(15) 0.0408(14) 0.0042(11) -0.0011(11) -0.0050(12)
C13 0.0425(15) 0.0503(16) 0.0591(18) -0.0024(12) -0.0125(13) 0.0058(13)
C14 0.0356(14) 0.0505(16) 0.0471(16) -0.0070(11) -0.0042(12) 0.0044(13)
C15 0.070(2) 0.067(2) 0.0509(18) -0.0038(16) -0.0084(15) 0.0018(16)
C16 0.095(3) 0.084(3) 0.057(2) -0.015(2) 0.0126(19) -0.0190(19)
C17 0.070(2) 0.0504(19) 0.104(3) -0.0097(16) 0.035(2) -0.001(2)
C18 0.0622(19) 0.063(2) 0.081(2) 0.0109(16) 0.0197(17) 0.0227(18)
C19 0.0492(16) 0.0628(18) 0.0489(16) 0.0067(14) 0.0055(13) 0.0098(15)
C20 0.154(4) 0.058(2) 0.191(5) 0.005(2) 0.096(4) -0.013(3)
C21 0.0515(15) 0.0386(14) 0.0423(15) 0.0109(12) -0.0016(12) -0.0020(12)
C22 0.075(2) 0.0417(15) 0.0499(17) 0.0176(14) -0.0134(15) 0.0002(13)
C23 0.102(3) 0.0355(15) 0.0509(18) -0.0095(15) -0.0110(17) 0.0121(13)
C24 0.0690(18) 0.0390(14) 0.0467(16) -0.0143(13) -0.0094(14) 0.0077(12)
C25 0.0514(15) 0.0306(12) 0.0361(13) 0.0010(11) -0.0026(11) -0.0011(10)
C26 0.0460(14) 0.0324(12) 0.0328(13) 0.0015(11) -0.0017(11) -0.0025(10)
C27 0.0442(14) 0.0375(13) 0.0292(12) -0.0023(11) 0.0023(11) 0.0043(11)
C28 0.0512(16) 0.0416(15) 0.0480(16) -0.0006(12) 0.0003(13) -0.0017(12)
C29 0.0522(17) 0.0496(17) 0.072(2) 0.0094(14) 0.0076(15) 0.0075(15)
C30 0.0420(16) 0.065(2) 0.073(2) -0.0074(15) -0.0043(15) 0.0173(17)
C31 0.0573(18) 0.0555(18) 0.0619(19) -0.0157(15) -0.0103(15) -0.0015(15)
C32 0.0502(16) 0.0459(15) 0.0462(15) -0.0001(12) 0.0018(13) -0.0042(13)
C33 0.0432(16) 0.077(2) 0.0594(18) 0.0052(14) 0.0050(14) 0.0319(16)
C34 0.0392(14) 0.0381(13) 0.0441(15) 0.0031(11) 0.0047(11) 0.0067(12)
C35 0.0392(14) 0.0487(15) 0.0480(15) 0.0026(12) -0.0019(12) 0.0086(13)
C36 0.0504(16) 0.0472(15) 0.0418(14) 0.0090(12) 0.0073(12) 0.0096(12)
C37 0.0456(15) 0.0385(14) 0.0584(18) 0.0034(12) 0.0130(13) -0.0001(13)
C38 0.0360(14) 0.0558(17) 0.0597(17) -0.0009(12) -0.0001(13) -0.0002(15)
C39 0.0462(15) 0.0543(16) 0.0411(15) 0.0032(13) -0.0029(12) 0.0051(13)
C40 0.0596(19) 0.075(2) 0.085(2) -0.0040(16) 0.0253(17) 0.0117(18)

loop_
_atom_type_symbol
_atom_type_description
_atom_type_scat_dispersion_real
_atom_type_scat_dispersion_imag
_atom_type_scat_source
C C 0.0033 0.0016 'International Tables Vol C Tables 4.2.6.8 and 6.1.1.4'
H H 0.0000 0.0000 'International Tables Vol C Tables 4.2.6.8 and 6.1.1.4'
N N 0.0061 0.0033 'International Tables Vol C Tables 4.2.6.8 and 6.1.1.4'
Fe Fe 0.3463 0.8444 'International Tables Vol C Tables 4.2.6.8 and 6.1.1.4'

loop_
_geom_angle_atom_site_label_1
_geom_angle_atom_site_label_2
_geom_angle_atom_site_label_3
_geom_angle
_geom_angle_publ_flag
C21 Fe1 C4 118.17(11) ?
C21 Fe1 C3 151.40(11) ?
C4 Fe1 C3 40.46(10) ?
C21 Fe1 C22 40.45(11) ?
C4 Fe1 C22 150.75(12) ?
C3 Fe1 C22 167.20(12) ?
C21 Fe1 C24 68.51(11) ?
C4 Fe1 C24 129.87(10) ?
C3 Fe1 C24 108.74(12) ?
C22 Fe1 C24 68.33(12) ?
C21 Fe1 C1 129.00(10) ?
C4 Fe1 C1 68.50(10) ?
C3 Fe1 C1 68.15(11) ?
C22 Fe1 C1 107.66(11) ?
C24 Fe1 C1 149.66(10) ?
C21 Fe1 C23 68.13(12) ?
C4 Fe1 C23 167.93(11) ?
C3 Fe1 C23 129.38(13) ?
C22 Fe1 C23 40.47(12) ?
C24 Fe1 C23 40.59(10) ?
C1 Fe1 C23 116.58(11) ?
C21 Fe1 C25 41.09(9) ?
C4 Fe1 C25 108.81(10) ?
C3 Fe1 C25 117.87(10) ?
C22 Fe1 C25 68.67(10) ?
C24 Fe1 C25 40.77(10) ?
C1 Fe1 C25 168.14(10) ?
C23 Fe1 C25 68.51(10) ?
C21 Fe1 C2 167.08(10) ?
C4 Fe1 C2 67.86(11) ?
C3 Fe1 C2 40.25(11) ?
C22 Fe1 C2 128.96(12) ?
C24 Fe1 C2 117.50(12) ?
C1 Fe1 C2 40.30(10) ?
C23 Fe1 C2 108.31(12) ?
C25 Fe1 C2 150.60(10) ?
C21 Fe1 C5 108.21(10) ?
C4 Fe1 C5 40.97(9) ?
C3 Fe1 C5 68.51(10) ?
C22 Fe1 C5 116.86(11) ?
C24 Fe1 C5 168.51(9) ?
C1 Fe1 C5 40.86(9) ?
C23 Fe1 C5 149.66(10) ?
C25 Fe1 C5 129.67(10) ?
C2 Fe1 C5 68.16(10) ?
C6 N1 C13 120.4(2) ?
C26 N2 C33 117.9(2) ?
C2 C1 C5 107.9(2) ?
C2 C1 Fe1 69.95(15) ?
C5 C1 Fe1 69.71(14) ?
C2 C1 H1A 126.0 ?
C5 C1 H1A 126.0 ?
Fe1 C1 H1A 126.0 ?
C3 C2 C1 108.8(2) ?
C3 C2 Fe1 69.66(16) ?
C1 C2 Fe1 69.75(15) ?
C3 C2 H2A 125.6 ?
C1 C2 H2A 125.6 ?
Fe1 C2 H2A 125.6 ?
C2 C3 C4 108.1(2) ?
C2 C3 Fe1 70.09(16) ?
C4 C3 Fe1 69.66(15) ?
C2 C3 H3A 126.0 ?
C4 C3 H3A 126.0 ?
Fe1 C3 H3A 126.0 ?
C3 C4 C5 108.2(2) ?
C3 C4 Fe1 69.88(15) ?
C5 C4 Fe1 69.88(13) ?
C3 C4 H4A 125.9 ?
C5 C4 H4A 125.9 ?
Fe1 C4 H4A 125.9 ?
C1 C5 C4 107.0(2) ?
C1 C5 C6 125.4(2) ?
C4 C5 C6 127.6(2) ?
C1 C5 Fe1 69.43(14) ?
C4 C5 Fe1 69.15(13) ?
C6 C5 Fe1 124.67(16) ?
N1 C6 C5 116.9(2) yes
N1 C6 C7 125.2(2) yes
C5 C6 C7 117.91(19) ?
C8 C7 C12 118.5(2) ?
C8 C7 C6 123.1(2) ?
C12 C7 C6 118.4(2) ?
C9 C8 C7 120.5(2) ?
C9 C8 H8A 119.7 ?
C7 C8 H8A 119.7 ?
C10 C9 C8 120.3(2) ?
C10 C9 H9A 119.8 ?
C8 C9 H9A 119.8 ?
C11 C10 C9 119.7(2) ?
C11 C10 H10A 120.1 ?
C9 C10 H10A 120.1 ?
C10 C11 C12 120.4(2) ?
C10 C11 H11A 119.8 ?
C12 C11 H11A 119.8 ?
C11 C12 C7 120.5(2) ?
C11 C12 H12A 119.8 ?
C7 C12 H12A 119.8 ?
N1 C13 C14 107.7(2) yes
N1 C13 H13A 110.2 ?
C14 C13 H13A 110.2 ?
N1 C13 H13B 110.2 ?
C14 C13 H13B 110.2 ?
H13A C13 H13B 108.5 ?
C19 C14 C15 118.0(3) ?
C19 C14 C13 121.3(2) ?
C15 C14 C13 120.7(2) ?
C16 C15 C14 120.6(3) ?
C16 C15 H15A 119.7 ?
C14 C15 H15A 119.7 ?
C15 C16 C17 121.5(3) ?
C15 C16 H16A 119.2 ?
C17 C16 H16A 119.2 ?
C18 C17 C16 117.2(3) ?
C18 C17 C20 121.2(4) ?
C16 C17 C20 121.6(4) ?
C19 C18 C17 121.6(3) ?
C19 C18 H18A 119.2 ?
C17 C18 H18A 119.2 ?
C18 C19 C14 121.0(3) ?
C18 C19 H19A 119.5 ?
C14 C19 H19A 119.5 ?
C17 C20 H20A 109.5 ?
C17 C20 H20B 109.5 ?
H20A C20 H20B 109.5 ?
C17 C20 H20C 109.5 ?
H20A C20 H20C 109.5 ?
H20B C20 H20C 109.5 ?
C22 C21 C25 108.5(2) ?
C22 C21 Fe1 70.06(16) ?
C25 C21 Fe1 69.86(15) ?
C22 C21 H21A 125.8 ?
C25 C21 H21A 125.8 ?
Fe1 C21 H21A 125.8 ?
C21 C22 C23 108.1(2) ?
C21 C22 Fe1 69.50(14) ?
C23 C22 Fe1 69.89(17) ?
C21 C22 H22A 125.9 ?
C23 C22 H22A 125.9 ?
Fe1 C22 H22A 125.9 ?
C22 C23 C24 108.2(2) ?
C22 C23 Fe1 69.64(15) ?
C24 C23 Fe1 69.58(15) ?
C22 C23 H23A 125.9 ?
C24 C23 H23A 125.9 ?
Fe1 C23 H23A 125.9 ?
C23 C24 C25 108.3(2) ?
C23 C24 Fe1 69.82(15) ?
C25 C24 Fe1 69.74(14) ?
C23 C24 H24A 125.9 ?
C25 C24 H24A 125.9 ?
Fe1 C24 H24A 125.9 ?
C24 C25 C21 106.9(2) ?
C24 C25 C26 126.4(2) ?
C21 C25 C26 126.6(2) ?
C24 C25 Fe1 69.49(14) ?
C21 C25 Fe1 69.05(14) ?
C26 C25 Fe1 125.24(17) ?
N2 C26 C25 118.4(2) yes
N2 C26 C27 124.7(2) yes
C25 C26 C27 116.9(2) ?
C28 C27 C32 118.5(2) ?
C28 C27 C26 121.6(2) ?
C32 C27 C26 119.9(2) ?
C29 C28 C27 120.5(2) ?
C29 C28 H28A 119.7 ?
C27 C28 H28A 119.7 ?
C30 C29 C28 120.5(3) ?
C30 C29 H29A 119.7 ?
C28 C29 H29A 119.7 ?
C31 C30 C29 119.5(3) ?
C31 C30 H30A 120.3 ?
C29 C30 H30A 120.3 ?
C30 C31 C32 120.5(3) ?
C30 C31 H31A 119.7 ?
C32 C31 H31A 119.7 ?
C31 C32 C27 120.4(3) ?
C31 C32 H32A 119.8 ?
C27 C32 H32A 119.8 ?
N2 C33 C34 113.3(2) yes
N2 C33 H33A 108.9 ?
C34 C33 H33A 108.9 ?
N2 C33 H33B 108.9 ?
C34 C33 H33B 108.9 ?
H33A C33 H33B 107.7 ?
C39 C34 C35 117.7(2) ?
C39 C34 C33 123.3(2) ?
C35 C34 C33 119.0(2) ?
C36 C35 C34 121.3(2) ?
C36 C35 H35A 119.4 ?
C34 C35 H35A 119.4 ?
C35 C36 C37 121.5(2) ?
C35 C36 H36A 119.3 ?
C37 C36 H36A 119.3 ?
C36 C37 C38 117.3(2) ?
C36 C37 C40 120.9(3) ?
C38 C37 C40 121.8(3) ?
C37 C38 C39 121.8(2) ?
C37 C38 H38A 119.1 ?
C39 C38 H38A 119.1 ?
C34 C39 C38 120.4(2) ?
C34 C39 H39A 119.8 ?
C38 C39 H39A 119.8 ?
C37 C40 H40A 109.5 ?
C37 C40 H40B 109.5 ?
H40A C40 H40B 109.5 ?
C37 C40 H40C 109.5 ?
H40A C40 H40C 109.5 ?
H40B C40 H40C 109.5 ?

loop_
_geom_bond_atom_site_label_1
_geom_bond_atom_site_label_2
_geom_bond_distance
_geom_bond_publ_flag
Fe1 C21 2.037(3) ?
Fe1 C4 2.040(3) ?
Fe1 C3 2.043(3) ?
Fe1 C22 2.045(3) ?
Fe1 C24 2.045(3) ?
Fe1 C1 2.046(3) ?
Fe1 C23 2.048(3) ?
Fe1 C25 2.048(3) ?
Fe1 C2 2.048(3) ?
Fe1 C5 2.050(2) ?
N1 C6 1.282(3) yes
N1 C13 1.470(3) yes
N2 C26 1.278(3) yes
N2 C33 1.467(3) yes
C1 C2 1.410(4) ?
C1 C5 1.430(3) ?
C1 H1A 0.9800 ?
C2 C3 1.408(4) ?
C2 H2A 0.9800 ?
C3 C4 1.412(4) ?
C3 H3A 0.9800 ?
C4 C5 1.431(3) ?
C4 H4A 0.9800 ?
C5 C6 1.478(3) ?
C6 C7 1.500(3) ?
C7 C8 1.391(3) ?
C7 C12 1.397(3) ?
C8 C9 1.385(3) ?
C8 H8A 0.9300 ?
C9 C10 1.380(4) ?
C9 H9A 0.9300 ?
C10 C11 1.378(4) ?
C10 H10A 0.9300 ?
C11 C12 1.383(4) ?
C11 H11A 0.9300 ?
C12 H12A 0.9300 ?
C13 C14 1.503(4) ?
C13 H13A 0.9700 ?
C13 H13B 0.9700 ?
C14 C19 1.382(3) ?
C14 C15 1.385(4) ?
C15 C16 1.372(5) ?
C15 H15A 0.9300 ?
C16 C17 1.393(5) ?
C16 H16A 0.9300 ?
C17 C18 1.375(5) ?
C17 C20 1.516(5) ?
C18 C19 1.371(4) ?
C18 H18A 0.9300 ?
C19 H19A 0.9300 ?
C20 H20A 0.9600 ?
C20 H20B 0.9600 ?
C20 H20C 0.9600 ?
C21 C22 1.411(4) ?
C21 C25 1.434(3) ?
C21 H21A 0.9800 ?
C22 C23 1.416(4) ?
C22 H22A 0.9800 ?
C23 C24 1.420(3) ?
C23 H23A 0.9800 ?
C24 C25 1.426(3) ?
C24 H24A 0.9800 ?
C25 C26 1.471(3) ?
C26 C27 1.505(3) ?
C27 C28 1.384(3) ?
C27 C32 1.388(3) ?
C28 C29 1.379(4) ?
C28 H28A 0.9300 ?
C29 C30 1.374(4) ?
C29 H29A 0.9300 ?
C30 C31 1.371(4) ?
C30 H30A 0.9300 ?
C31 C32 1.379(4) ?
C31 H31A 0.9300 ?
C32 H32A 0.9300 ?
C33 C34 1.503(4) ?
C33 H33A 0.9700 ?
C33 H33B 0.9700 ?
C34 C39 1.385(3) ?
C34 C35 1.387(3) ?
C35 C36 1.376(3) ?
C35 H35A 0.9300 ?
C36 C37 1.380(4) ?
C36 H36A 0.9300 ?
C37 C38 1.381(4) ?
C37 C40 1.507(4) ?
C38 C39 1.387(4) ?
C38 H38A 0.9300 ?
C39 H39A 0.9300 ?
C40 H40A 0.9600 ?
C40 H40B 0.9600 ?
C40 H40C 0.9600 ?

loop_
_geom_torsion_atom_site_label_1
_geom_torsion_atom_site_label_2
_geom_torsion_atom_site_label_3
_geom_torsion_atom_site_label_4
_geom_torsion
_geom_torsion_publ_flag
C21 Fe1 C1 C2 169.80(16) ?
C4 Fe1 C1 C2 -80.69(18) ?
C3 Fe1 C1 C2 -37.00(17) ?
C22 Fe1 C1 C2 130.14(18) ?
C24 Fe1 C1 C2 53.0(3) ?
C23 Fe1 C1 C2 87.3(2) ?
C25 Fe1 C1 C2 -159.8(4) ?
C5 Fe1 C1 C2 -119.0(2) ?
C21 Fe1 C1 C5 -71.23(18) ?
C4 Fe1 C1 C5 38.27(14) ?
C3 Fe1 C1 C5 81.96(16) ?
C22 Fe1 C1 C5 -110.89(16) ?
C24 Fe1 C1 C5 171.99(19) ?
C23 Fe1 C1 C5 -153.72(15) ?
C25 Fe1 C1 C5 -40.8(5) ?
C2 Fe1 C1 C5 119.0(2) ?
C5 C1 C2 C3 -0.7(3) ?
Fe1 C1 C2 C3 58.9(2) ?
C5 C1 C2 Fe1 -59.60(18) ?
C21 Fe1 C2 C3 -158.1(4) ?
C4 Fe1 C2 C3 -37.75(15) ?
C22 Fe1 C2 C3 170.32(16) ?
C24 Fe1 C2 C3 86.89(18) ?
C1 Fe1 C2 C3 -120.2(2) ?
C23 Fe1 C2 C3 130.05(17) ?
C25 Fe1 C2 C3 51.5(3) ?
C5 Fe1 C2 C3 -82.10(17) ?
C21 Fe1 C2 C1 -38.0(5) ?
C4 Fe1 C2 C1 82.42(17) ?
C3 Fe1 C2 C1 120.2(2) ?
C22 Fe1 C2 C1 -69.5(2) ?
C24 Fe1 C2 C1 -152.94(15) ?
C23 Fe1 C2 C1 -109.78(17) ?
C25 Fe1 C2 C1 171.68(18) ?
C5 Fe1 C2 C1 38.07(15) ?
C1 C2 C3 C4 0.6(3) ?
Fe1 C2 C3 C4 59.54(19) ?
C1 C2 C3 Fe1 -58.95(19) ?
C21 Fe1 C3 C2 170.0(2) ?
C4 Fe1 C3 C2 119.1(2) ?
C22 Fe1 C3 C2 -36.2(5) ?
C24 Fe1 C3 C2 -110.72(16) ?
C1 Fe1 C3 C2 37.04(15) ?
C23 Fe1 C3 C2 -70.1(2) ?
C25 Fe1 C3 C2 -154.23(15) ?
C5 Fe1 C3 C2 81.16(16) ?
C21 Fe1 C3 C4 50.9(3) ?
C22 Fe1 C3 C4 -155.2(4) ?
C24 Fe1 C3 C4 130.19(15) ?
C1 Fe1 C3 C4 -82.04(16) ?
C23 Fe1 C3 C4 170.83(15) ?
C25 Fe1 C3 C4 86.68(16) ?
C2 Fe1 C3 C4 -119.1(2) ?
C5 Fe1 C3 C4 -37.92(14) ?
C2 C3 C4 C5 -0.2(3) ?
Fe1 C3 C4 C5 59.57(17) ?
C2 C3 C4 Fe1 -59.81(19) ?
C21 Fe1 C4 C3 -155.08(15) ?
C22 Fe1 C4 C3 169.1(2) ?
C24 Fe1 C4 C3 -70.5(2) ?
C1 Fe1 C4 C3 81.11(17) ?
C23 Fe1 C4 C3 -36.1(6) ?
C25 Fe1 C4 C3 -111.20(16) ?
C2 Fe1 C4 C3 37.56(15) ?
C5 Fe1 C4 C3 119.3(2) ?
C21 Fe1 C4 C5 85.63(16) ?
C3 Fe1 C4 C5 -119.3(2) ?
C22 Fe1 C4 C5 49.8(3) ?
C24 Fe1 C4 C5 170.23(15) ?
C1 Fe1 C4 C5 -38.18(14) ?
C23 Fe1 C4 C5 -155.4(5) ?
C25 Fe1 C4 C5 129.51(15) ?
C2 Fe1 C4 C5 -81.73(16) ?
C2 C1 C5 C4 0.6(3) ?
Fe1 C1 C5 C4 -59.19(16) ?
C2 C1 C5 C6 178.4(2) ?
Fe1 C1 C5 C6 118.6(2) ?
C2 C1 C5 Fe1 59.75(18) ?
C3 C4 C5 C1 -0.2(3) ?
Fe1 C4 C5 C1 59.37(17) ?
C3 C4 C5 C6 -177.9(2) ?
Fe1 C4 C5 C6 -118.4(2) ?
C3 C4 C5 Fe1 -59.57(18) ?
C21 Fe1 C5 C1 129.23(15) ?
C4 Fe1 C5 C1 -118.5(2) ?
C3 Fe1 C5 C1 -81.02(16) ?
C22 Fe1 C5 C1 86.24(17) ?
C24 Fe1 C5 C1 -159.3(5) ?
C23 Fe1 C5 C1 51.6(3) ?
C25 Fe1 C5 C1 169.94(15) ?
C2 Fe1 C5 C1 -37.56(15) ?
C21 Fe1 C5 C4 -112.29(16) ?
C3 Fe1 C5 C4 37.46(16) ?
C22 Fe1 C5 C4 -155.28(16) ?
C24 Fe1 C5 C4 -40.8(6) ?
C1 Fe1 C5 C4 118.5(2) ?
C23 Fe1 C5 C4 170.1(2) ?
C25 Fe1 C5 C4 -71.58(18) ?
C2 Fe1 C5 C4 80.92(17) ?
C21 Fe1 C5 C6 9.8(2) ?
C4 Fe1 C5 C6 122.0(3) ?
C3 Fe1 C5 C6 159.5(2) ?
C22 Fe1 C5 C6 -33.2(2) ?
C24 Fe1 C5 C6 81.2(6) ?
C1 Fe1 C5 C6 -119.5(3) ?
C23 Fe1 C5 C6 -67.9(3) ?
C25 Fe1 C5 C6 50.5(2) ?
C2 Fe1 C5 C6 -157.0(2) ?
C13 N1 C6 C5 -174.0(2) ?
C13 N1 C6 C7 8.0(4) yes
C1 C5 C6 N1 -6.2(4) ?
C4 C5 C6 N1 171.2(2) ?
Fe1 C5 C6 N1 81.9(3) ?
C1 C5 C6 C7 172.0(2) ?
C4 C5 C6 C7 -10.6(3) ?
Fe1 C5 C6 C7 -99.9(2) ?
N1 C6 C7 C8 -108.8(3) ?
C5 C6 C7 C8 73.2(3) ?
N1 C6 C7 C12 70.0(3) ?
C5 C6 C7 C12 -108.0(2) ?
C12 C7 C8 C9 -1.2(4) ?
C6 C7 C8 C9 177.5(2) ?
C7 C8 C9 C10 0.8(4) ?
C8 C9 C10 C11 0.0(4) ?
C9 C10 C11 C12 -0.3(4) ?
C10 C11 C12 C7 -0.2(4) ?
C8 C7 C12 C11 0.9(3) ?
C6 C7 C12 C11 -177.9(2) ?
C6 N1 C13 C14 118.2(2) ?
N1 C13 C14 C19 91.5(3) ?
N1 C13 C14 C15 -85.2(3) ?
C19 C14 C15 C16 -2.7(4) ?
C13 C14 C15 C16 174.1(3) ?
C14 C15 C16 C17 0.4(5) ?
C15 C16 C17 C18 1.6(5) ?
C15 C16 C17 C20 -177.2(3) ?
C16 C17 C18 C19 -1.4(5) ?
C20 C17 C18 C19 177.4(3) ?
C17 C18 C19 C14 -0.9(5) ?
C15 C14 C19 C18 2.9(4) ?
C13 C14 C19 C18 -173.8(3) ?
C4 Fe1 C21 C22 -153.82(16) ?
C3 Fe1 C21 C22 171.3(2) ?
C24 Fe1 C21 C22 81.38(17) ?
C1 Fe1 C21 C22 -69.6(2) ?
C23 Fe1 C21 C22 37.55(16) ?
C25 Fe1 C21 C22 119.5(2) ?
C2 Fe1 C21 C22 -38.8(5) ?
C5 Fe1 C21 C22 -110.33(17) ?
C4 Fe1 C21 C25 86.70(16) ?
C3 Fe1 C21 C25 51.9(3) ?
C22 Fe1 C21 C25 -119.5(2) ?
C24 Fe1 C21 C25 -38.10(14) ?
C1 Fe1 C21 C25 170.89(14) ?
C23 Fe1 C21 C25 -81.93(15) ?
C2 Fe1 C21 C25 -158.3(4) ?
C5 Fe1 C21 C25 130.19(14) ?
C25 C21 C22 C23 0.1(3) ?
Fe1 C21 C22 C23 -59.4(2) ?
C25 C21 C22 Fe1 59.51(17) ?
C4 Fe1 C22 C21 52.8(3) ?
C3 Fe1 C22 C21 -161.0(4) ?
C24 Fe1 C22 C21 -81.86(17) ?
C1 Fe1 C22 C21 130.13(16) ?
C23 Fe1 C22 C21 -119.4(2) ?
C25 Fe1 C22 C21 -37.89(15) ?
C2 Fe1 C22 C21 169.61(15) ?
C5 Fe1 C22 C21 86.89(17) ?
C21 Fe1 C22 C23 119.4(2) ?
C4 Fe1 C22 C23 172.1(2) ?
C3 Fe1 C22 C23 -41.7(6) ?
C24 Fe1 C22 C23 37.51(16) ?
C1 Fe1 C22 C23 -110.50(17) ?
C25 Fe1 C22 C23 81.47(17) ?
C2 Fe1 C22 C23 -71.0(2) ?
C5 Fe1 C22 C23 -153.74(15) ?
C21 C22 C23 C24 0.1(3) ?
Fe1 C22 C23 C24 -59.1(2) ?
C21 C22 C23 Fe1 59.19(18) ?
C21 Fe1 C23 C22 -37.53(16) ?
C4 Fe1 C23 C22 -161.3(5) ?
C3 Fe1 C23 C22 169.02(16) ?
C24 Fe1 C23 C22 -119.6(3) ?
C1 Fe1 C23 C22 86.35(19) ?
C25 Fe1 C23 C22 -81.91(18) ?
C2 Fe1 C23 C22 129.23(17) ?
C5 Fe1 C23 C22 51.4(3) ?
C21 Fe1 C23 C24 82.06(18) ?
C4 Fe1 C23 C24 -41.7(6) ?
C3 Fe1 C23 C24 -71.4(2) ?
C22 Fe1 C23 C24 119.6(3) ?
C1 Fe1 C23 C24 -154.06(16) ?
C25 Fe1 C23 C24 37.68(17) ?
C2 Fe1 C23 C24 -111.18(18) ?
C5 Fe1 C23 C24 170.95(19) ?
C22 C23 C24 C25 -0.2(3) ?
Fe1 C23 C24 C25 -59.36(18) ?
C22 C23 C24 Fe1 59.1(2) ?
C21 Fe1 C24 C23 -81.04(19) ?
C4 Fe1 C24 C23 169.55(18) ?
C3 Fe1 C24 C23 129.32(19) ?
C22 Fe1 C24 C23 -37.40(18) ?
C1 Fe1 C24 C23 50.8(3) ?
C25 Fe1 C24 C23 -119.4(2) ?
C2 Fe1 C24 C23 86.4(2) ?
C5 Fe1 C24 C23 -156.5(5) ?
C21 Fe1 C24 C25 38.39(14) ?
C4 Fe1 C24 C25 -71.0(2) ?
C3 Fe1 C24 C25 -111.25(16) ?
C22 Fe1 C24 C25 82.03(17) ?
C1 Fe1 C24 C25 170.18(19) ?
C23 Fe1 C24 C25 119.4(2) ?
C2 Fe1 C24 C25 -154.20(15) ?
C5 Fe1 C24 C25 -37.1(6) ?
C23 C24 C25 C21 0.3(3) ?
Fe1 C24 C25 C21 -59.13(17) ?
C23 C24 C25 C26 178.7(2) ?
Fe1 C24 C25 C26 119.3(2) ?
C23 C24 C25 Fe1 59.41(19) ?
C22 C21 C25 C24 -0.2(3) ?
Fe1 C21 C25 C24 59.41(18) ?
C22 C21 C25 C26 -178.7(2) ?
Fe1 C21 C25 C26 -119.0(2) ?
C22 C21 C25 Fe1 -59.63(18) ?
C21 Fe1 C25 C24 -118.5(2) ?
C4 Fe1 C25 C24 129.94(16) ?
C3 Fe1 C25 C24 86.75(18) ?
C22 Fe1 C25 C24 -81.14(17) ?
C1 Fe1 C25 C24 -155.2(5) ?
C23 Fe1 C25 C24 -37.52(16) ?
C2 Fe1 C25 C24 51.9(3) ?
C5 Fe1 C25 C24 171.03(15) ?
C4 Fe1 C25 C21 -111.60(15) ?
C3 Fe1 C25 C21 -154.79(15) ?
C22 Fe1 C25 C21 37.32(15) ?
C24 Fe1 C25 C21 118.5(2) ?
C1 Fe1 C25 C21 -36.8(5) ?
C23 Fe1 C25 C21 80.94(16) ?
C2 Fe1 C25 C21 170.3(2) ?
C5 Fe1 C25 C21 -70.52(17) ?
C21 Fe1 C25 C26 120.8(3) ?
C4 Fe1 C25 C26 9.2(2) ?
C3 Fe1 C25 C26 -34.0(2) ?
C22 Fe1 C25 C26 158.1(2) ?
C24 Fe1 C25 C26 -120.8(3) ?
C1 Fe1 C25 C26 84.0(5) ?
C23 Fe1 C25 C26 -158.3(2) ?
C2 Fe1 C25 C26 -68.9(3) ?
C5 Fe1 C25 C26 50.3(3) ?
C33 N2 C26 C25 -178.5(2) ?
C33 N2 C26 C27 0.3(4) yes
C24 C25 C26 N2 169.1(2) ?
C21 C25 C26 N2 -12.7(4) ?
Fe1 C25 C26 N2 -101.6(3) ?
C24 C25 C26 C27 -9.8(4) ?
C21 C25 C26 C27 168.4(2) ?
Fe1 C25 C26 C27 79.5(3) ?
N2 C26 C27 C28 74.7(3) ?
C25 C26 C27 C28 -106.5(3) ?
N2 C26 C27 C32 -105.1(3) ?
C25 C26 C27 C32 73.8(3) ?
C32 C27 C28 C29 -0.1(4) ?
C26 C27 C28 C29 -179.8(2) ?
C27 C28 C29 C30 1.3(4) ?
C28 C29 C30 C31 -1.2(4) ?
C29 C30 C31 C32 -0.2(5) ?
C30 C31 C32 C27 1.4(4) ?
C28 C27 C32 C31 -1.3(4) ?
C26 C27 C32 C31 178.5(2) ?
C26 N2 C33 C34 167.7(2) ?
N2 C33 C34 C39 22.0(4) ?
N2 C33 C34 C35 -161.1(2) ?
C39 C34 C35 C36 1.4(4) ?
C33 C34 C35 C36 -175.7(2) ?
C34 C35 C36 C37 0.3(4) ?
C35 C36 C37 C38 -1.1(4) ?
C35 C36 C37 C40 178.1(3) ?
C36 C37 C38 C39 0.4(4) ?
C40 C37 C38 C39 -178.9(3) ?
C35 C34 C39 C38 -2.2(4) ?
C33 C34 C39 C38 174.8(3) ?
C37 C38 C39 C34 1.3(4) ?
